data_2205843
loop_
_publ_author_name
'Petrov, Petar Y.'
'McDonald, Robert'
'Lukowski, Robert D.'
'Cavell, Ronald G.'
'Angelov, Christo M.'

_publ_section_title
;
 Tetrakis(trimethylsilyl) isocyanatomethylenebisphosphonate
;
_journal_issue 6
_journal_name_full 'Acta Crystallographica Section E'
_journal_page_first o1549
_journal_page_last o1551
_journal_paper_doi 10.1107/S1600536805013735
_journal_volume 61
_journal_year 2005
_chemical_formula_iupac 'C14 H37 N O7 P2 Si4'
_chemical_formula_moiety 'C14 H37 N O7 P2 Si4'
_chemical_formula_sum 'C14 H37 N O7 P2 Si4'
_chemical_formula_weight 505.75
_chemical_melting_point 317
_chemical_name_systematic
;
tetrakis(trimethylsilyl) isocyanatomethylenebisphosphonate
;
_space_group_IT_number 14
_symmetry_cell_setting monoclinic
_symmetry_space_group_name_Hall '-P 2yn'
_symmetry_space_group_name_H-M 'P 1 21/n 1'
_atom_sites_solution_hydrogens geom
_atom_sites_solution_primary direct
_atom_sites_solution_secondary difmap
_cell_angle_alpha 90.00
_cell_angle_beta 107.6500(9)
_cell_angle_gamma 90.00
_cell_formula_units_Z 4
_cell_length_a 10.2012(6)
_cell_length_b 26.7355(15)
_cell_length_c 11.0576(6)
_cell_measurement_reflns_used 6971
_cell_measurement_temperature 193(2)
_cell_measurement_theta_max 26.43
_cell_measurement_theta_min 2.38
_cell_volume 2873.8(3)
_computing_cell_refinement 'SAINT (Bruker, 2003)'
_computing_data_collection 'SMART (Bruker, 2001)'
_computing_data_reduction SAINT
_computing_molecular_graphics 'SHELXTL (Bruker, 2003)'
_computing_publication_material SHELXTL
_computing_structure_refinement 'SHELXL97 (Sheldrick, 1997)'
_computing_structure_solution 'SHELXS97 (Sheldrick, 1997)'
_diffrn_ambient_temperature 193(2)
_diffrn_detector_area_resol_mean 8.192
_diffrn_measured_fraction_theta_full 0.999
_diffrn_measured_fraction_theta_max 0.999
_diffrn_measurement_device_type 'Bruker SMART 1000 CCD area-detector/PLATFORM'
_diffrn_measurement_method \w
_diffrn_radiation_monochromator graphite
_diffrn_radiation_source 'fine-focus sealed tube'
_diffrn_radiation_type MoK\a
_diffrn_radiation_wavelength 0.71073
_diffrn_reflns_av_R_equivalents 0.0221
_diffrn_reflns_av_sigmaI/netI 0.0190
_diffrn_reflns_limit_h_max 12
_diffrn_reflns_limit_h_min -12
_diffrn_reflns_limit_k_max 33
_diffrn_reflns_limit_k_min -33
_diffrn_reflns_limit_l_max 13
_diffrn_reflns_limit_l_min -13
_diffrn_reflns_number 21491
_diffrn_reflns_theta_full 26.43
_diffrn_reflns_theta_max 26.43
_diffrn_reflns_theta_min 2.08
_diffrn_standards_decay_% 0
_diffrn_standards_interval_time 0
_diffrn_standards_number 0
_exptl_absorpt_coefficient_mu 0.347
_exptl_absorpt_correction_T_max 0.8652
_exptl_absorpt_correction_T_min 0.8540
_exptl_absorpt_correction_type multi-scan
_exptl_absorpt_process_details '(SADABS; Sheldrick, 2003)'
_exptl_crystal_colour 'pale yellow'
_exptl_crystal_density_diffrn 1.169
_exptl_crystal_density_method 'not measured'
_exptl_crystal_description prism
_exptl_crystal_F_000 1080
_exptl_crystal_size_max 0.47
_exptl_crystal_size_mid 0.43
_exptl_crystal_size_min 0.43
_refine_diff_density_max 0.414
_refine_diff_density_min -0.239
_refine_ls_extinction_method none
_refine_ls_goodness_of_fit_ref 1.031
_refine_ls_hydrogen_treatment constr
_refine_ls_matrix_type full
_refine_ls_number_parameters 272
_refine_ls_number_reflns 5905
_refine_ls_number_restraints 0
_refine_ls_restrained_S_all 1.031
_refine_ls_R_factor_all 0.0417
_refine_ls_R_factor_gt 0.0352
_refine_ls_shift/su_max 0.001
_refine_ls_shift/su_mean 0.000
_refine_ls_structure_factor_coef Fsqd
_refine_ls_weighting_details 'calc w = 1/[\s^2^(Fo^2^)+(0.0569P)^2^+0.9513P] where P = (Fo^2^+2Fc^2^)/3'
_refine_ls_weighting_scheme calc
_refine_ls_wR_factor_gt 0.0969
_refine_ls_wR_factor_ref 0.1023
_reflns_number_gt 5076
_reflns_number_total 5905
_reflns_threshold_expression I>2\s(I)
_cod_data_source_file ac6169.cif
_cod_data_source_block 3
_cod_depositor_comments
;
The following automatic conversions were performed:
'_symmetry_cell_setting' value 'Monoclinic' changed to 'monoclinic'
according to '/home/saulius/struct/CIF-dictionaries/cif_core.dic'
dictionary named 'cif_core.dic' version 2.4.1 from 2010-06-29.

Automatic conversion script
Id: cif_fix_enum 1527 2010-12-29 10:47:43Z saulius 

The following automatic conversions were performed:

'_symmetry_cell_setting' value 'Monoclinic' changed to 'monoclinic'
according to /home/saulius/struct/CIF-dictionaries/cif_core.dic
dictionary named 'cif_core.dic' version 2.4.1 from 2010-06-29.

Automatic conversion script
Id: cif_fix_values 1715 2011-07-08 13:25:40Z adriana 
;
_cod_original_sg_symbol_H-M 'P 21/n'
_cod_database_code 2205843
_cod_database_fobs_code 2205843

loop_
_symmetry_equiv_pos_as_xyz
'x, y, z'
'-x+1/2, y+1/2, -z+1/2'
'-x, -y, -z'
'x-1/2, -y-1/2, z-1/2'

loop_
_atom_site_label
_atom_site_fract_x
_atom_site_fract_y
_atom_site_fract_z
_atom_site_U_iso_or_equiv
_atom_site_adp_type
_atom_site_calc_flag
_atom_site_refinement_flags
_atom_site_occupancy
_atom_site_disorder_assembly
_atom_site_disorder_group
_atom_site_type_symbol
P1 0.16510(5) 0.366963(16) -0.00836(5) 0.03749(12) Uani d . 1 . . P
P2 0.00014(4) 0.428934(15) 0.13513(5) 0.03561(12) Uani d . 1 . . P
Si11 0.15821(5) 0.266444(18) 0.11064(5) 0.04444(14) Uani d . 1 . . Si
Si12 0.23621(6) 0.37441(2) -0.25130(5) 0.04931(15) Uani d . 1 . . Si
Si21 0.26759(5) 0.45995(2) 0.31968(5) 0.04371(13) Uani d . 1 . . Si
Si22 -0.24519(5) 0.374731(19) 0.16611(5) 0.04155(13) Uani d . 1 . . Si
O1A -0.2497(4) 0.34869(16) -0.2112(5) 0.1116(14) Uani d P 0.65 A 1 O
O1B -0.2168(8) 0.3665(3) -0.2879(8) 0.110(3) Uani d P 0.35 B 2 O
O10 0.30368(13) 0.38001(5) 0.07023(13) 0.0466(3) Uani d . 1 . . O
O11 0.10047(13) 0.31917(4) 0.02900(14) 0.0477(3) Uani d . 1 . . O
O12 0.14793(15) 0.35854(5) -0.15210(13) 0.0532(3) Uani d . 1 . . O
O20 -0.06485(13) 0.47804(4) 0.13110(13) 0.0455(3) Uani d . 1 . . O
O21 0.13909(12) 0.42171(4) 0.24077(11) 0.0388(3) Uani d . 1 . . O
O22 -0.08802(13) 0.38365(4) 0.15233(15) 0.0498(3) Uani d . 1 . . O
N1 -0.08936(18) 0.40675(7) -0.11039(18) 0.0585(5) Uani d . 1 . . N
C1 0.03922(17) 0.41573(6) -0.01222(16) 0.0374(4) Uani d . 1 . . C
H1 0.0776 0.4473 -0.0361 0.045 Uiso calc R 1 . . H
C2A -0.1615(9) 0.3755(3) -0.1572(7) 0.0537(15) Uani d P 0.65 A 1 C
C2B -0.1529(18) 0.3857(5) -0.1943(12) 0.052(3) Uani d P 0.35 B 2 C
C11 0.0381(3) 0.21805(8) 0.0251(2) 0.0687(6) Uani d . 1 . . C
H11A 0.0493 0.2131 -0.0590 0.082 Uiso calc R 1 . . H
H11B -0.0565 0.2286 0.0157 0.082 Uiso calc R 1 . . H
H11C 0.0573 0.1866 0.0728 0.082 Uiso calc R 1 . . H
C12 0.1488(3) 0.27728(10) 0.2724(2) 0.0712(6) Uani d . 1 . . C
H12A 0.0530 0.2835 0.2689 0.085 Uiso calc R 1 . . H
H12B 0.2051 0.3064 0.3094 0.085 Uiso calc R 1 . . H
H12C 0.1832 0.2477 0.3249 0.085 Uiso calc R 1 . . H
C13 0.3360(3) 0.25459(11) 0.1100(4) 0.0916(10) Uani d . 1 . . C
H13A 0.3367 0.2484 0.0229 0.110 Uiso calc R 1 . . H
H13B 0.3726 0.2253 0.1626 0.110 Uiso calc R 1 . . H
H13C 0.3933 0.2838 0.1442 0.110 Uiso calc R 1 . . H
C14 0.2837(2) 0.44083(8) -0.2280(2) 0.0588(5) Uani d . 1 . . C
H14A 0.3483 0.4456 -0.1428 0.071 Uiso calc R 1 . . H
H14B 0.2010 0.4609 -0.2370 0.071 Uiso calc R 1 . . H
H14C 0.3272 0.4513 -0.2916 0.071 Uiso calc R 1 . . H
C15 0.3887(3) 0.33372(11) -0.2147(3) 0.0907(9) Uani d . 1 . . C
H15A 0.4516 0.3426 -0.1312 0.109 Uiso calc R 1 . . H
H15B 0.4354 0.3382 -0.2794 0.109 Uiso calc R 1 . . H
H15C 0.3602 0.2987 -0.2139 0.109 Uiso calc R 1 . . H
C16 0.1129(3) 0.36125(15) -0.4088(3) 0.1003(11) Uani d . 1 . . C
H16A 0.0915 0.3254 -0.4159 0.120 Uiso calc R 1 . . H
H16B 0.1536 0.3710 -0.4751 0.120 Uiso calc R 1 . . H
H16C 0.0283 0.3804 -0.4190 0.120 Uiso calc R 1 . . H
C21 0.3325(2) 0.49424(8) 0.2050(2) 0.0559(5) Uani d . 1 . . C
H21A 0.2612 0.5171 0.1557 0.067 Uiso calc R 1 . . H
H21B 0.3563 0.4704 0.1476 0.067 Uiso calc R 1 . . H
H21C 0.4144 0.5134 0.2507 0.067 Uiso calc R 1 . . H
C22 0.3988(2) 0.41718(10) 0.4186(3) 0.0705(7) Uani d . 1 . . C
H22A 0.3607 0.3993 0.4776 0.085 Uiso calc R 1 . . H
H22B 0.4794 0.4365 0.4667 0.085 Uiso calc R 1 . . H
H22C 0.4261 0.3930 0.3640 0.085 Uiso calc R 1 . . H
C23 0.1957(3) 0.50294(10) 0.4143(2) 0.0737(7) Uani d . 1 . . C
H23A 0.1271 0.5248 0.3572 0.088 Uiso calc R 1 . . H
H23B 0.2698 0.5234 0.4692 0.088 Uiso calc R 1 . . H
H23C 0.1520 0.4835 0.4667 0.088 Uiso calc R 1 . . H
C24 -0.2344(4) 0.3879(2) 0.3305(3) 0.146(2) Uani d . 1 . . C
H24A -0.2129 0.4234 0.3486 0.175 Uiso calc R 1 . . H
H24B -0.1619 0.3674 0.3870 0.175 Uiso calc R 1 . . H
H24C -0.3227 0.3801 0.3442 0.175 Uiso calc R 1 . . H
C25 -0.2812(3) 0.30887(10) 0.1249(4) 0.1027(12) Uani d . 1 . . C
H25A -0.2125 0.2879 0.1847 0.123 Uiso calc R 1 . . H
H25B -0.2775 0.3030 0.0386 0.123 Uiso calc R 1 . . H
H25C -0.3731 0.3004 0.1295 0.123 Uiso calc R 1 . . H
C26 -0.3699(2) 0.41662(9) 0.0585(3) 0.0677(6) Uani d . 1 . . C
H26A -0.3468 0.4514 0.0841 0.081 Uiso calc R 1 . . H
H26B -0.4625 0.4091 0.0625 0.081 Uiso calc R 1 . . H
H26C -0.3669 0.4117 -0.0285 0.081 Uiso calc R 1 . . H

loop_
_atom_site_aniso_label
_atom_site_aniso_U_11
_atom_site_aniso_U_22
_atom_site_aniso_U_33
_atom_site_aniso_U_12
_atom_site_aniso_U_13
_atom_site_aniso_U_23
P1 0.0373(2) 0.0314(2) 0.0475(3) -0.00030(17) 0.01844(19) 0.00179(17)
P2 0.0276(2) 0.0286(2) 0.0531(3) -0.00047(15) 0.01592(18) 0.00313(17)
Si11 0.0404(3) 0.0332(2) 0.0597(3) 0.00166(19) 0.0150(2) 0.0083(2)
Si12 0.0483(3) 0.0576(3) 0.0460(3) -0.0044(2) 0.0201(2) -0.0114(2)
Si21 0.0372(3) 0.0455(3) 0.0475(3) -0.0027(2) 0.0114(2) -0.0006(2)
Si22 0.0307(2) 0.0491(3) 0.0482(3) -0.00714(19) 0.0170(2) 0.0001(2)
O1A 0.080(2) 0.102(3) 0.131(4) -0.034(2) -0.001(2) -0.056(3)
O1B 0.090(5) 0.129(7) 0.095(5) -0.019(4) 0.001(4) -0.059(5)
O10 0.0360(6) 0.0489(7) 0.0581(8) 0.0009(5) 0.0192(6) -0.0020(6)
O11 0.0420(7) 0.0334(6) 0.0722(9) 0.0041(5) 0.0240(6) 0.0122(6)
O12 0.0621(9) 0.0523(8) 0.0506(8) -0.0092(7) 0.0253(7) -0.0084(6)
O20 0.0420(7) 0.0332(6) 0.0655(8) 0.0048(5) 0.0226(6) 0.0026(6)
O21 0.0337(6) 0.0395(6) 0.0453(7) -0.0010(5) 0.0150(5) 0.0024(5)
O22 0.0335(6) 0.0335(6) 0.0892(10) -0.0019(5) 0.0289(7) 0.0077(6)
N1 0.0497(10) 0.0456(9) 0.0642(12) 0.0073(8) -0.0066(8) -0.0049(8)
C1 0.0349(8) 0.0294(8) 0.0455(9) 0.0004(6) 0.0085(7) 0.0027(7)
C2A 0.050(2) 0.055(4) 0.055(4) 0.000(3) 0.014(3) -0.009(3)
C2B 0.062(5) 0.040(5) 0.051(7) 0.000(4) 0.012(5) 0.001(4)
C11 0.0854(17) 0.0392(11) 0.0712(15) -0.0057(11) 0.0083(13) 0.0018(10)
C12 0.0742(16) 0.0763(16) 0.0557(13) -0.0036(13) 0.0085(12) 0.0064(11)
C13 0.0602(15) 0.0695(16) 0.157(3) 0.0282(13) 0.0505(17) 0.0426(18)
C14 0.0600(13) 0.0577(12) 0.0631(13) -0.0018(10) 0.0251(11) 0.0064(10)
C15 0.0765(18) 0.0759(18) 0.129(3) 0.0140(14) 0.0448(18) -0.0312(17)
C16 0.093(2) 0.154(3) 0.0522(15) -0.050(2) 0.0200(14) -0.0219(17)
C21 0.0502(11) 0.0466(11) 0.0761(14) -0.0100(9) 0.0271(10) 0.0023(10)
C22 0.0473(12) 0.0800(16) 0.0733(16) 0.0019(11) 0.0022(11) 0.0183(13)
C23 0.0814(17) 0.0774(16) 0.0655(15) -0.0043(13) 0.0269(13) -0.0235(13)
C24 0.088(2) 0.294(7) 0.0624(19) 0.012(3) 0.0344(17) -0.025(3)
C25 0.0580(15) 0.0480(13) 0.194(4) -0.0162(12) 0.0252(19) 0.0049(17)
C26 0.0355(10) 0.0665(14) 0.1011(19) 0.0032(9) 0.0207(11) 0.0142(13)

loop_
_atom_type_symbol
_atom_type_description
_atom_type_scat_dispersion_real
_atom_type_scat_dispersion_imag
_atom_type_scat_source
C C 0.0033 0.0016 'International Tables Vol C Tables 4.2.6.8 and 6.1.1.4'
H H 0.0000 0.0000 'International Tables Vol C Tables 4.2.6.8 and 6.1.1.4'
N N 0.0061 0.0033 'International Tables Vol C Tables 4.2.6.8 and 6.1.1.4'
O O 0.0106 0.0060 'International Tables Vol C Tables 4.2.6.8 and 6.1.1.4'
Si Si 0.0817 0.0704 'International Tables Vol C Tables 4.2.6.8 and 6.1.1.4'
P P 0.1023 0.0942 'International Tables Vol C Tables 4.2.6.8 and 6.1.1.4'

loop_
_geom_angle_atom_site_label_1
_geom_angle_atom_site_label_2
_geom_angle_atom_site_label_3
_geom_angle
_geom_angle_publ_flag
O10 P1 O11 116.85(8) yes
O10 P1 O12 115.46(8) yes
O11 P1 O12 103.12(8) yes
O10 P1 C1 113.06(8) yes
O11 P1 C1 104.03(7) yes
O12 P1 C1 102.63(8) yes
O20 P2 O21 115.85(7) yes
O20 P2 O22 115.37(7) yes
O21 P2 O22 103.97(7) yes
O20 P2 C1 111.43(8) yes
O21 P2 C1 104.54(7) yes
O22 P2 C1 104.46(8) yes
O11 Si11 C11 104.11(9) no
O11 Si11 C12 106.05(10) no
O11 Si11 C13 109.09(10) no
C11 Si11 C12 112.83(12) no
C11 Si11 C13 112.38(15) no
C12 Si11 C13 111.82(15) no
O12 Si12 C14 108.94(9) no
O12 Si12 C15 107.05(13) no
O12 Si12 C16 102.84(11) no
C14 Si12 C15 111.78(13) no
C14 Si12 C16 113.06(14) no
C15 Si12 C16 112.55(16) no
O21 Si21 C21 109.35(9) no
O21 Si21 C22 104.00(10) no
O21 Si21 C23 106.90(10) no
C21 Si21 C22 111.63(11) no
C21 Si21 C23 111.53(12) no
C22 Si21 C23 112.99(13) no
O22 Si22 C24 107.08(14) no
O22 Si22 C25 103.92(11) no
O22 Si22 C26 110.42(9) no
C24 Si22 C25 112.4(2) no
C24 Si22 C26 110.41(18) no
C25 Si22 C26 112.25(14) no
P1 O11 Si11 136.56(9) yes
P1 O12 Si12 135.64(10) yes
P2 O21 Si21 134.84(8) yes
P2 O22 Si22 136.75(8) yes
C1 N1 C2A 141.6(4) yes
C1 N1 C2B 151.4(9) yes
P1 C1 P2 117.44(9) yes
P1 C1 N1 111.79(12) yes
P1 C1 H1 106.3 no
P2 C1 N1 107.95(13) yes
P2 C1 H1 106.3 no
N1 C1 H1 106.3 no
N1 C2A O1A 170.3(9) yes
N1 C2B O1B 174.8(12) yes
Si11 C11 H11A 109.5 no
Si11 C11 H11B 109.5 no
Si11 C11 H11C 109.5 no
H11A C11 H11B 109.5 no
H11A C11 H11C 109.5 no
H11B C11 H11C 109.5 no
Si11 C12 H12A 109.5 no
Si11 C12 H12B 109.5 no
Si11 C12 H12C 109.5 no
H12A C12 H12B 109.5 no
H12A C12 H12C 109.5 no
H12B C12 H12C 109.5 no
Si11 C13 H13A 109.5 no
Si11 C13 H13B 109.5 no
Si11 C13 H13C 109.5 no
H13A C13 H13B 109.5 no
H13A C13 H13C 109.5 no
H13B C13 H13C 109.5 no
Si12 C14 H14A 109.5 no
Si12 C14 H14B 109.5 no
Si12 C14 H14C 109.5 no
H14A C14 H14B 109.5 no
H14A C14 H14C 109.5 no
H14B C14 H14C 109.5 no
Si12 C15 H15A 109.5 no
Si12 C15 H15B 109.5 no
Si12 C15 H15C 109.5 no
H15A C15 H15B 109.5 no
H15A C15 H15C 109.5 no
H15B C15 H15C 109.5 no
Si12 C16 H16A 109.5 no
Si12 C16 H16B 109.5 no
Si12 C16 H16C 109.5 no
H16A C16 H16B 109.5 no
H16A C16 H16C 109.5 no
H16B C16 H16C 109.5 no
Si21 C21 H21A 109.5 no
Si21 C21 H21B 109.5 no
Si21 C21 H21C 109.5 no
H21A C21 H21B 109.5 no
H21A C21 H21C 109.5 no
H21B C21 H21C 109.5 no
Si21 C22 H22A 109.5 no
Si21 C22 H22B 109.5 no
Si21 C22 H22C 109.5 no
H22A C22 H22B 109.5 no
H22A C22 H22C 109.5 no
H22B C22 H22C 109.5 no
Si21 C23 H23A 109.5 no
Si21 C23 H23B 109.5 no
Si21 C23 H23C 109.5 no
H23A C23 H23B 109.5 no
H23A C23 H23C 109.5 no
H23B C23 H23C 109.5 no
Si22 C24 H24A 109.5 no
Si22 C24 H24B 109.5 no
Si22 C24 H24C 109.5 no
H24A C24 H24B 109.5 no
H24A C24 H24C 109.5 no
H24B C24 H24C 109.5 no
Si22 C25 H25A 109.5 no
Si22 C25 H25B 109.5 no
Si22 C25 H25C 109.5 no
H25A C25 H25B 109.5 no
H25A C25 H25C 109.5 no
H25B C25 H25C 109.5 no
Si22 C26 H26A 109.5 no
Si22 C26 H26B 109.5 no
Si22 C26 H26C 109.5 no
H26A C26 H26B 109.5 no
H26A C26 H26C 109.5 no
H26B C26 H26C 109.5 no

loop_
_geom_bond_atom_site_label_1
_geom_bond_atom_site_label_2
_geom_bond_distance
_geom_bond_publ_flag
P1 O10 1.4596(14) yes
P1 O11 1.5502(12) yes
P1 O12 1.5617(14) yes
P1 C1 1.8214(17) yes
P2 O20 1.4653(12) yes
P2 O21 1.5514(13) yes
P2 O22 1.5539(12) yes
P2 C1 1.8253(18) yes
Si11 O11 1.6813(13) yes
Si11 C11 1.835(2) no
Si11 C12 1.843(3) no
Si11 C13 1.843(2) no
Si12 O12 1.6713(14) yes
Si12 C14 1.838(2) no
Si12 C15 1.840(3) no
Si12 C16 1.846(3) no
Si21 O21 1.6826(13) yes
Si21 C21 1.843(2) no
Si21 C22 1.846(2) no
Si21 C23 1.849(2) no
Si22 O22 1.6730(12) yes
Si22 C24 1.822(3) no
Si22 C25 1.828(3) no
Si22 C26 1.836(2) no
O1A C2A 1.164(9) yes
O1B C2B 1.162(17) yes
N1 C1 1.447(2) yes
N1 C2A 1.129(9) yes
N1 C2B 1.111(17) yes
C1 H1 1.0000 no
C11 H11A 0.9800 no
C11 H11B 0.9800 no
C11 H11C 0.9800 no
C12 H12A 0.9800 no
C12 H12B 0.9800 no
C12 H12C 0.9800 no
C13 H13A 0.9800 no
C13 H13B 0.9800 no
C13 H13C 0.9800 no
C14 H14A 0.9800 no
C14 H14B 0.9800 no
C14 H14C 0.9800 no
C15 H15A 0.9800 no
C15 H15B 0.9800 no
C15 H15C 0.9800 no
C16 H16A 0.9800 no
C16 H16B 0.9800 no
C16 H16C 0.9800 no
C21 H21A 0.9800 no
C21 H21B 0.9800 no
C21 H21C 0.9800 no
C22 H22A 0.9800 no
C22 H22B 0.9800 no
C22 H22C 0.9800 no
C23 H23A 0.9800 no
C23 H23B 0.9800 no
C23 H23C 0.9800 no
C24 H24A 0.9800 no
C24 H24B 0.9800 no
C24 H24C 0.9800 no
C25 H25A 0.9800 no
C25 H25B 0.9800 no
C25 H25C 0.9800 no
C26 H26A 0.9800 no
C26 H26B 0.9800 no
C26 H26C 0.9800 no

loop_
_geom_torsion_atom_site_label_1
_geom_torsion_atom_site_label_2
_geom_torsion_atom_site_label_3
_geom_torsion_atom_site_label_4
_geom_torsion
_geom_torsion_publ_flag
O10 P1 O11 Si11 -22.75(17) no
O12 P1 O11 Si11 105.04(14) no
C1 P1 O11 Si11 -148.13(13) no
O10 P1 O12 Si12 -19.63(17) no
O11 P1 O12 Si12 -148.28(13) no
C1 P1 O12 Si12 103.82(14) no
O10 P1 C1 P2 -66.63(12) no
O10 P1 C1 N1 167.82(13) no
O11 P1 C1 P2 61.13(11) no
O11 P1 C1 N1 -64.43(15) no
O12 P1 C1 P2 168.33(9) no
O12 P1 C1 N1 42.77(15) no
O20 P2 O21 Si21 -28.29(14) no
O22 P2 O21 Si21 -155.97(11) no
C1 P2 O21 Si21 94.74(12) no
O20 P2 O22 Si22 1.19(19) no
O21 P2 O22 Si22 129.17(14) no
C1 P2 O22 Si22 -121.48(15) no
O20 P2 C1 P1 161.39(9) no
O20 P2 C1 N1 -71.18(13) no
O21 P2 C1 P1 35.53(11) no
O21 P2 C1 N1 162.96(11) no
O22 P2 C1 P1 -73.40(11) no
O22 P2 C1 N1 54.03(13) no
C11 Si11 O11 P1 -143.80(15) no
C12 Si11 O11 P1 96.95(16) no
C13 Si11 O11 P1 -23.6(2) no
C14 Si12 O12 P1 -46.20(17) no
C15 Si12 O12 P1 74.84(17) no
C16 Si12 O12 P1 -166.39(18) no
C21 Si21 O21 P2 -55.71(13) no
C22 Si21 O21 P2 -175.07(13) no
C23 Si21 O21 P2 65.17(15) no
C24 Si22 O22 P2 -80.8(2) no
C25 Si22 O22 P2 160.02(19) no
C26 Si22 O22 P2 39.45(19) no
C2A N1 C1 P1 38.5(7) no
C2A N1 C1 P2 -92.2(7) no
C2B N1 C1 P1 -8.3(12) no
C2B N1 C1 P2 -138.9(12) no
C1 N1 C2A O1A 160(4) no
C1 N1 C2B O1B -10E1(2) no
